data_2017091
loop_
_publ_author_name
'Guo, Ming-Lin'
'Guo, Chen-Hu'

_publ_section_title
;
 Poly[[tetraaquatris(\m~3~-2,2-dimethylmalonato)dilanthanum(III)]
 monohydrate]
;
_journal_coeditor_code GA3119
_journal_issue 5
_journal_name_full 'Acta Crystallographica Section C'
_journal_page_first m195
_journal_page_last m197
_journal_paper_doi 10.1107/S0108270109012931
_journal_volume 65
_journal_year 2009
_chemical_formula_iupac '[La2 (C5 H6 O4)3 (H2 O)4] , H2 O'
_chemical_formula_moiety 'C15 H26 La2 O16 , H2 O'
_chemical_formula_sum 'C15 H28 La2 O17'
_chemical_formula_weight 758.19
_chemical_name_systematic
;
Poly[[tetraaquatris(\m~3~-2,2-dimethylmalonato)dilanthanum(III)] monohydrate]
;
_space_group_IT_number 14
_symmetry_cell_setting monoclinic
_symmetry_space_group_name_Hall '-P 2yn'
_symmetry_space_group_name_H-M 'P 1 21/n 1'
_atom_sites_solution_hydrogens geom
_atom_sites_solution_primary direct
_atom_sites_solution_secondary difmap
_audit_creation_method SHELXL97
_cell_angle_alpha 90.00
_cell_angle_beta 92.989(3)
_cell_angle_gamma 90.00
_cell_formula_units_Z 4
_cell_length_a 8.3835(17)
_cell_length_b 20.229(4)
_cell_length_c 14.101(3)
_cell_measurement_reflns_used 5452
_cell_measurement_temperature 133(2)
_cell_measurement_theta_max 27.073
_cell_measurement_theta_min 1.756
_cell_volume 2388.1(8)
_computing_cell_refinement 'CrystalClear (Rigaku/MSC 2005)'
_computing_data_collection 'CrystalClear (Rigaku/MSC 2005)'
_computing_data_reduction 'CrystalClear (Rigaku/MSC 2005)'
_computing_molecular_graphics 'SHELXTL (Sheldrick, 2008)'
_computing_publication_material 'SHELXTL (Sheldrick, 2008)'
_computing_structure_refinement 'SHELXL97 (Sheldrick, 2008)'
_computing_structure_solution 'SHELXS97 (Sheldrick, 2008)'
_diffrn_ambient_temperature 133(2)
_diffrn_detector_area_resol_mean 27.073
_diffrn_measured_fraction_theta_full 0.995
_diffrn_measured_fraction_theta_max 0.995
_diffrn_measurement_device_type 'Rigaku Saturn'
_diffrn_measurement_method \w
_diffrn_radiation_monochromator confocal
_diffrn_radiation_source 'rotating anode'
_diffrn_radiation_type MoK\a
_diffrn_radiation_wavelength 0.71073
_diffrn_reflns_av_R_equivalents 0.0606
_diffrn_reflns_av_sigmaI/netI 0.0592
_diffrn_reflns_limit_h_max 9
_diffrn_reflns_limit_h_min -9
_diffrn_reflns_limit_k_max 24
_diffrn_reflns_limit_k_min -24
_diffrn_reflns_limit_l_max 7
_diffrn_reflns_limit_l_min -16
_diffrn_reflns_number 13664
_diffrn_reflns_theta_full 25.02
_diffrn_reflns_theta_max 25.02
_diffrn_reflns_theta_min 1.76
_diffrn_standards_number 0
_exptl_absorpt_coefficient_mu 3.608
_exptl_absorpt_correction_T_max 0.802
_exptl_absorpt_correction_T_min 0.715
_exptl_absorpt_correction_type multi-scan
_exptl_absorpt_process_details '(CrystalClear; Rigaku/MSC, 2005)'
_exptl_crystal_colour colourless
_exptl_crystal_density_diffrn 2.109
_exptl_crystal_density_method 'not measured'
_exptl_crystal_description needle
_exptl_crystal_F_000 1472
_exptl_crystal_size_max 0.12
_exptl_crystal_size_mid 0.08
_exptl_crystal_size_min 0.06
_refine_diff_density_max 1.035
_refine_diff_density_min -0.811
_refine_ls_extinction_method none
_refine_ls_goodness_of_fit_ref 0.938
_refine_ls_hydrogen_treatment constr
_refine_ls_matrix_type full
_refine_ls_number_parameters 313
_refine_ls_number_reflns 4177
_refine_ls_number_restraints 0
_refine_ls_restrained_S_all 0.938
_refine_ls_R_factor_all 0.0480
_refine_ls_R_factor_gt 0.0354
_refine_ls_shift/su_max 0.001
_refine_ls_shift/su_mean 0.000
_refine_ls_structure_factor_coef Fsqd
_refine_ls_weighting_details 'calc w = 1/[\s^2^(Fo^2^)+(0.0327P)^2^] where P=(Fo^2^+2Fc^2^)/3'
_refine_ls_weighting_scheme calc
_refine_ls_wR_factor_gt 0.0794
_refine_ls_wR_factor_ref 0.0877
_reflns_number_gt 3140
_reflns_number_total 4177
_reflns_threshold_expression I>2\s(I)
_cod_data_source_file ga3119.cif
_cod_data_source_block I
_cod_original_cell_volume 2388.2(8)
_cod_original_sg_symbol_H-M 'P 21/n'
_cod_database_code 2017091
_cod_database_fobs_code 2017091

loop_
_symmetry_equiv_pos_as_xyz
'x, y, z'
'-x+1/2, y+1/2, -z+1/2'
'-x, -y, -z'
'x-1/2, -y-1/2, z-1/2'

loop_
_atom_site_type_symbol
_atom_site_label
_atom_site_fract_x
_atom_site_fract_y
_atom_site_fract_z
_atom_site_U_iso_or_equiv
_atom_site_adp_type
_atom_site_calc_flag
_atom_site_refinement_flags
_atom_site_occupancy
_atom_site_disorder_assembly
_atom_site_disorder_group
La La1 0.81569(4) 1.002992(14) 0.88348(2) 0.03176(11) Uani d . 1 . .
La La2 0.75181(4) 1.005917(15) 0.56747(2) 0.03202(11) Uani d . 1 . .
O O1 1.0018(4) 0.93672(17) 0.9889(3) 0.0359(9) Uani d . 1 . .
O O2 1.0984(5) 0.86669(18) 1.0936(3) 0.0396(9) Uani d . 1 . .
O O3 0.8677(5) 0.89259(18) 0.8264(3) 0.0387(9) Uani d . 1 . .
O O4 0.9551(5) 0.79494(18) 0.7896(3) 0.0414(9) Uani d . 1 . .
O O5 0.6403(4) 0.97806(18) 0.7306(3) 0.0357(8) Uani d . 1 . .
O O6 0.5372(4) 0.94219(18) 0.8598(3) 0.0372(9) Uani d . 1 . .
O O7 0.4754(4) 0.95383(17) 0.5639(3) 0.0362(9) Uani d . 1 . .
O O8 0.2278(5) 0.92818(18) 0.5901(3) 0.0385(9) Uani d . 1 . .
O O9 0.7094(4) 0.91792(18) 0.4367(3) 0.0376(9) Uani d . 1 . .
O O10 0.9611(4) 0.94825(18) 0.4478(3) 0.0366(8) Uani d . 1 . .
O O11 0.9108(5) 0.96806(19) 0.1881(3) 0.0407(9) Uani d . 1 . .
O O12 1.1207(4) 0.94045(17) 0.2776(3) 0.0344(8) Uani d . 1 . .
C C1 1.0255(6) 0.8777(3) 1.0154(4) 0.0347(12) Uani d . 1 . .
C C2 0.9614(7) 0.8207(3) 0.9552(4) 0.0385(13) Uani d . 1 . .
C C3 0.9278(6) 0.8372(3) 0.8485(4) 0.0352(12) Uani d . 1 . .
C C4 1.0788(8) 0.7636(3) 0.9665(4) 0.0464(15) Uani d . 1 . .
H H4A 1.1785 0.7761 0.9411 0.070 Uiso calc R 1 . .
H H4B 1.0363 0.7257 0.9329 0.070 Uiso calc R 1 . .
H H4C 1.0958 0.7531 1.0326 0.070 Uiso calc R 1 . .
C C5 0.7968(7) 0.8015(3) 0.9923(4) 0.0481(15) Uani d . 1 . .
H H5A 0.8094 0.7898 1.0583 0.072 Uiso calc R 1 . .
H H5B 0.7540 0.7645 0.9567 0.072 Uiso calc R 1 . .
H H5C 0.7250 0.8383 0.9850 0.072 Uiso calc R 1 . .
C C6 0.5384(6) 0.9426(3) 0.7711(4) 0.0346(12) Uani d . 1 . .
C C7 0.4301(6) 0.8972(2) 0.7105(4) 0.0341(12) Uani d . 1 . .
C C8 0.3736(7) 0.9283(2) 0.6169(4) 0.0359(13) Uani d . 1 . .
C C9 0.5339(7) 0.8375(3) 0.6875(4) 0.0394(13) Uani d . 1 . .
H H9A 0.4692 0.8047 0.6547 0.059 Uiso calc R 1 . .
H H9B 0.5799 0.8191 0.7454 0.059 Uiso calc R 1 . .
H H9C 0.6175 0.8513 0.6479 0.059 Uiso calc R 1 . .
C C10 0.2891(7) 0.8750(3) 0.7684(4) 0.0431(14) Uani d . 1 . .
H H10A 0.2245 0.9127 0.7821 0.065 Uiso calc R 1 . .
H H10B 0.3290 0.8552 0.8267 0.065 Uiso calc R 1 . .
H H10C 0.2257 0.8434 0.7324 0.065 Uiso calc R 1 . .
C C11 0.8475(6) 0.9196(3) 0.4040(4) 0.0343(12) Uani d . 1 . .
C C12 0.8748(6) 0.8863(3) 0.3095(4) 0.0340(12) Uani d . 1 . .
C C13 0.9736(7) 0.9345(3) 0.2548(4) 0.0347(12) Uani d . 1 . .
C C14 0.9731(7) 0.8240(3) 0.3312(4) 0.0435(14) Uani d . 1 . .
H H14D 0.9927 0.8015 0.2730 0.065 Uiso calc R 1 . .
H H14E 0.9153 0.7953 0.3715 0.065 Uiso calc R 1 . .
H H14C 1.0731 0.8360 0.3629 0.065 Uiso calc R 1 . .
C C15 0.7184(7) 0.8694(3) 0.2532(4) 0.0419(13) Uani d . 1 . .
H H15D 0.6537 0.9085 0.2463 0.063 Uiso calc R 1 . .
H H15E 0.6617 0.8362 0.2866 0.063 Uiso calc R 1 . .
H H15C 0.7420 0.8531 0.1916 0.063 Uiso calc R 1 . .
O O13 0.5899(5) 1.08407(18) 0.9111(3) 0.0421(9) Uani d . 1 . .
H H13A 0.5800 1.1123 0.8666 0.051 Uiso d R 1 . .
H H13B 0.5030 1.0629 0.9146 0.051 Uiso d R 1 . .
O O14 0.6889(4) 0.98693(18) 1.0483(3) 0.0380(9) Uani d . 1 . .
H H14A 0.6368 1.0214 1.0619 0.046 Uiso d R 1 . .
H H14B 0.7623 0.9799 1.0912 0.046 Uiso d R 1 . .
O O15 0.9136(4) 0.91582(18) 0.6406(3) 0.0391(9) Uani d . 1 . .
H H15A 0.8766 0.9054 0.6937 0.047 Uiso d R 1 . .
H H15B 1.0123 0.9076 0.6377 0.047 Uiso d R 1 . .
O O16 0.6087(4) 1.10859(17) 0.6128(3) 0.0380(9) Uani d . 1 . .
H H16A 0.5134 1.1137 0.5908 0.046 Uiso d R 1 . .
H H16B 0.6322 1.1264 0.6660 0.046 Uiso d R 1 . .
O O17 0.8488(5) 0.67992(18) 0.7160(3) 0.0417(9) Uani d . 1 . .
H H17A 0.7571 0.6809 0.6872 0.050 Uiso d R 1 . .
H H17B 0.8814 0.7181 0.7334 0.050 Uiso d R 1 . .

loop_
_atom_site_aniso_label
_atom_site_aniso_U_11
_atom_site_aniso_U_22
_atom_site_aniso_U_33
_atom_site_aniso_U_12
_atom_site_aniso_U_13
_atom_site_aniso_U_23
La1 0.0309(2) 0.03390(17) 0.03033(18) -0.00053(12) 0.00013(14) 0.00012(13)
La2 0.02979(19) 0.03602(17) 0.03013(18) -0.00045(12) 0.00034(13) 0.00007(13)
O1 0.035(2) 0.0317(19) 0.040(2) -0.0038(15) -0.0055(17) -0.0003(16)
O2 0.043(2) 0.0381(19) 0.037(2) 0.0010(17) -0.0030(18) -0.0002(17)
O3 0.042(2) 0.041(2) 0.032(2) 0.0026(17) -0.0033(17) -0.0019(17)
O4 0.047(2) 0.0373(19) 0.040(2) 0.0012(17) 0.0033(18) -0.0053(18)
O5 0.035(2) 0.0388(19) 0.0326(19) -0.0034(16) -0.0027(17) 0.0021(16)
O6 0.035(2) 0.0398(19) 0.037(2) -0.0033(16) 0.0023(17) -0.0008(17)
O7 0.035(2) 0.0385(19) 0.035(2) -0.0029(16) 0.0007(17) 0.0014(17)
O8 0.035(2) 0.044(2) 0.037(2) -0.0025(16) 0.0004(18) 0.0035(17)
O9 0.029(2) 0.045(2) 0.039(2) 0.0003(16) 0.0008(17) -0.0032(17)
O10 0.032(2) 0.0428(19) 0.034(2) -0.0020(16) -0.0023(17) 0.0015(17)
O11 0.037(2) 0.048(2) 0.038(2) 0.0012(17) 0.0010(18) 0.0029(19)
O12 0.030(2) 0.0372(19) 0.036(2) 0.0003(15) -0.0015(16) 0.0004(16)
C1 0.031(3) 0.035(3) 0.039(3) 0.001(2) 0.007(3) 0.001(2)
C2 0.044(3) 0.034(3) 0.038(3) 0.000(2) -0.002(3) -0.002(2)
C3 0.027(3) 0.036(3) 0.042(3) -0.005(2) 0.001(2) 0.000(2)
C4 0.065(4) 0.037(3) 0.036(3) 0.005(3) -0.003(3) -0.002(3)
C5 0.050(4) 0.052(3) 0.042(3) -0.017(3) 0.005(3) -0.005(3)
C6 0.033(3) 0.035(3) 0.036(3) 0.003(2) 0.004(2) 0.002(2)
C7 0.031(3) 0.035(3) 0.036(3) -0.003(2) -0.003(2) 0.000(2)
C8 0.039(3) 0.030(2) 0.038(3) 0.000(2) 0.004(3) -0.001(2)
C9 0.039(3) 0.032(3) 0.045(3) 0.001(2) -0.008(3) 0.002(3)
C10 0.041(4) 0.046(3) 0.042(3) -0.004(3) 0.002(3) 0.004(3)
C11 0.032(3) 0.032(2) 0.038(3) -0.001(2) -0.002(2) 0.004(2)
C12 0.031(3) 0.038(3) 0.033(3) -0.001(2) 0.000(2) -0.001(2)
C13 0.035(3) 0.037(3) 0.031(3) 0.002(2) -0.001(2) -0.006(2)
C14 0.046(4) 0.036(3) 0.050(4) -0.002(2) 0.008(3) -0.002(3)
C15 0.039(3) 0.050(3) 0.036(3) -0.010(3) 0.001(3) -0.006(3)
O13 0.043(2) 0.0379(19) 0.046(2) -0.0009(17) 0.0052(19) 0.0037(18)
O14 0.036(2) 0.044(2) 0.033(2) 0.0044(17) -0.0012(17) -0.0005(17)
O15 0.036(2) 0.047(2) 0.034(2) 0.0049(17) 0.0049(17) 0.0078(17)
O16 0.031(2) 0.0412(19) 0.041(2) 0.0013(16) -0.0072(17) -0.0009(17)
O17 0.041(2) 0.0366(19) 0.047(2) -0.0023(17) -0.0057(18) -0.0014(18)

loop_
_atom_type_symbol
_atom_type_description
_atom_type_scat_dispersion_real
_atom_type_scat_dispersion_imag
_atom_type_scat_source
C C 0.0033 0.0016 'International Tables Vol C Tables 4.2.6.8 and 6.1.1.4'
H H 0.0000 0.0000 'International Tables Vol C Tables 4.2.6.8 and 6.1.1.4'
O O 0.0106 0.0060 'International Tables Vol C Tables 4.2.6.8 and 6.1.1.4'
La La -0.2871 2.4523 'International Tables Vol C Tables 4.2.6.8 and 6.1.1.4'

loop_
_geom_angle_atom_site_label_1
_geom_angle_atom_site_label_2
_geom_angle_atom_site_label_3
_geom_angle_site_symmetry_1
_geom_angle_site_symmetry_3
_geom_angle
_geom_angle_publ_flag
O3 La1 O1 . . 65.38(13) ?
O3 La1 O13 . . 142.38(13) ?
O1 La1 O13 . . 134.63(13) ?
O3 La1 O5 . . 69.44(12) ?
O1 La1 O5 . . 134.55(12) ?
O13 La1 O5 . . 81.88(13) ?
O3 La1 O1 . 3_777 123.52(12) ?
O1 La1 O1 . 3_777 60.81(14) ?
O13 La1 O1 . 3_777 90.42(12) ?
O5 La1 O1 . 3_777 162.25(11) ?
O3 La1 O11 . 3_776 84.36(12) ?
O1 La1 O11 . 3_776 79.43(12) ?
O13 La1 O11 . 3_776 125.92(12) ?
O5 La1 O11 . 3_776 101.11(12) ?
O1 La1 O11 3_777 3_776 70.56(12) ?
O3 La1 O12 . 3_776 93.81(11) ?
O1 La1 O12 . 3_776 127.03(11) ?
O13 La1 O12 . 3_776 92.16(12) ?
O5 La1 O12 . 3_776 59.83(11) ?
O1 La1 O12 3_777 3_776 104.81(11) ?
O11 La1 O12 3_776 3_776 49.23(12) y
O3 La1 O14 . . 105.55(12) ?
O1 La1 O14 . . 71.04(12) ?
O13 La1 O14 . . 66.83(12) y
O5 La1 O14 . . 118.24(12) ?
O1 La1 O14 3_777 . 72.33(11) ?
O11 La1 O14 3_776 . 140.51(13) ?
O12 La1 O14 3_776 . 158.52(11) ?
O3 La1 O6 . . 72.67(12) ?
O1 La1 O6 . . 110.28(12) ?
O13 La1 O6 . . 70.18(12) ?
O5 La1 O6 . . 49.18(11) y
O1 La1 O6 3_777 . 142.01(11) ?
O11 La1 O6 3_776 . 147.15(12) ?
O12 La1 O6 3_776 . 108.16(12) ?
O14 La1 O6 . . 70.04(12) ?
O3 La1 O2 . 3_777 150.88(12) ?
O1 La1 O2 . 3_777 107.12(12) ?
O13 La1 O2 . 3_777 63.70(12) ?
O5 La1 O2 . 3_777 114.69(11) ?
O1 La1 O2 3_777 3_777 47.82(12) ?
O11 La1 O2 3_776 3_777 66.52(11) ?
O12 La1 O2 3_776 3_777 67.62(11) ?
O14 La1 O2 . 3_777 97.50(11) ?
O6 La1 O2 . 3_777 133.26(11) ?
O3 La1 C13 . 3_776 92.92(13) ?
O1 La1 C13 . 3_776 104.16(14) ?
O13 La1 C13 . 3_776 107.28(13) ?
O5 La1 C13 . 3_776 82.45(13) ?
O1 La1 C13 3_777 3_776 84.64(14) ?
O11 La1 C13 3_776 3_776 24.80(13) ?
O12 La1 C13 3_776 3_776 25.04(13) ?
O14 La1 C13 . 3_776 155.90(13) ?
O6 La1 C13 . 3_776 131.63(14) ?
O2 La1 C13 3_777 3_776 60.60(12) ?
O3 La1 C6 . . 66.28(14) ?
O1 La1 C6 . . 122.67(13) ?
O13 La1 C6 . . 77.39(14) ?
O5 La1 C6 . . 24.93(12) ?
O1 La1 C6 3_777 . 164.95(12) ?
O11 La1 C6 3_776 . 123.81(13) ?
O12 La1 C6 3_776 . 84.68(13) ?
O14 La1 C6 . . 94.51(13) ?
O6 La1 C6 . . 24.56(12) ?
O2 La1 C6 3_777 . 130.00(13) ?
C13 La1 C6 3_776 . 107.23(15) ?
O15 La2 O16 . . 140.22(13) y
O15 La2 O7 . . 100.53(12) ?
O16 La2 O7 . . 84.27(11) ?
O15 La2 O9 . . 80.85(13) ?
O16 La2 O9 . . 135.06(13) ?
O7 La2 O9 . . 66.91(11) ?
O15 La2 O5 . . 71.55(12) ?
O16 La2 O5 . . 75.72(12) ?
O7 La2 O5 . . 63.71(12) ?
O9 La2 O5 . . 116.30(11) ?
O15 La2 O10 . 3_776 78.86(12) ?
O16 La2 O10 . 3_776 100.60(12) ?
O7 La2 O10 . 3_776 173.15(11) ?
O9 La2 O10 . 3_776 106.33(11) ?
O5 La2 O10 . 3_776 122.00(12) ?
O15 La2 O8 . 3_676 132.56(12) ?
O16 La2 O8 . 3_676 81.15(12) ?
O7 La2 O8 . 3_676 107.17(12) ?
O9 La2 O8 . 3_676 75.86(12) ?
O5 La2 O8 . 3_676 155.76(12) ?
O10 La2 O8 3_776 3_676 69.17(12) ?
O15 La2 O12 . 3_776 76.43(12) ?
O16 La2 O12 . 3_776 67.83(12) ?
O7 La2 O12 . 3_776 121.36(11) ?
O9 La2 O12 . 3_776 156.88(12) ?
O5 La2 O12 . 3_776 59.95(11) ?
O10 La2 O12 3_776 3_776 65.26(11) ?
O8 La2 O12 3_676 3_776 117.24(12) ?
O15 La2 O7 . 3_676 149.22(12) ?
O16 La2 O7 . 3_676 66.13(12) ?
O7 La2 O7 . 3_676 60.27(13) ?
O9 La2 O7 . 3_676 69.68(12) ?
O5 La2 O7 . 3_676 113.51(11) ?
O10 La2 O7 3_776 3_676 117.18(11) ?
O8 La2 O7 3_676 3_676 48.59(11) y
O12 La2 O7 3_776 3_676 133.43(11) ?
O15 La2 O10 . . 65.76(12) ?
O16 La2 O10 . . 146.94(11) ?
O7 La2 O10 . . 114.89(12) ?
O9 La2 O10 . . 48.49(11) y
O5 La2 O10 . . 136.26(11) ?
O10 La2 O10 3_776 . 58.55(14) ?
O8 La2 O10 3_676 . 67.81(11) ?
O12 La2 O10 3_776 . 116.18(11) ?
O7 La2 O10 3_676 . 98.97(11) ?
O15 La2 C11 . . 74.38(14) ?
O16 La2 C11 . . 145.36(14) ?
O7 La2 C11 . . 91.33(13) ?
O9 La2 C11 . . 24.44(12) ?
O5 La2 C11 . . 132.20(13) ?
O10 La2 C11 3_776 . 81.93(13) ?
O8 La2 C11 3_676 . 67.35(13) ?
O12 La2 C11 3_776 . 139.49(14) ?
O7 La2 C11 3_676 . 81.85(13) ?
O10 La2 C11 . . 24.34(12) ?
O15 La2 C8 . 3_676 146.59(13) ?
O16 La2 C8 . 3_676 72.96(13) ?
O7 La2 C8 . 3_676 83.74(13) ?
O9 La2 C8 . 3_676 70.35(13) ?
O5 La2 C8 . 3_676 136.54(13) ?
O10 La2 C8 3_776 3_676 93.04(13) ?
O8 La2 C8 3_676 3_676 24.04(12) ?
O12 La2 C8 3_776 3_676 129.53(13) ?
O7 La2 C8 3_676 3_676 24.57(12) ?
O10 La2 C8 . 3_676 82.27(12) ?
C11 La2 C8 . 3_676 72.40(14) ?
C1 O1 La1 . . 140.3(4) ?
C1 O1 La1 . 3_777 99.2(3) ?
La1 O1 La1 . 3_777 119.19(14) ?
C1 O2 La1 . 3_777 92.6(3) ?
C3 O3 La1 . . 144.5(4) ?
C6 O5 La2 . . 143.4(4) ?
C6 O5 La1 . . 95.8(3) ?
La2 O5 La1 . . 118.72(13) ?
C6 O6 La1 . . 94.0(3) ?
C8 O7 La2 . . 142.6(4) ?
C8 O7 La2 . 3_676 93.1(3) ?
La2 O7 La2 . 3_676 119.73(13) ?
C8 O8 La2 . 3_676 98.6(3) ?
C11 O9 La2 . . 98.5(3) ?
C11 O10 La2 . 3_776 144.0(3) ?
C11 O10 La2 . . 90.3(3) ?
La2 O10 La2 3_776 . 121.45(14) ?
C13 O11 La1 . 3_776 93.9(3) ?
C13 O12 La2 . 3_776 127.1(3) ?
C13 O12 La1 . 3_776 93.5(3) ?
La2 O12 La1 3_776 3_776 116.70(13) ?
O2 C1 O1 . . 119.3(5) ?
O2 C1 C2 . . 120.1(5) ?
O1 C1 C2 . . 120.6(5) ?
O2 C1 La1 . 3_777 63.3(3) ?
O1 C1 La1 . 3_777 56.8(3) ?
C2 C1 La1 . 3_777 172.6(3) ?
C1 C2 C4 . . 108.1(5) ?
C1 C2 C5 . . 107.3(4) ?
C4 C2 C5 . . 110.9(5) ?
C1 C2 C3 . . 114.8(4) y
C4 C2 C3 . . 110.4(4) ?
C5 C2 C3 . . 105.2(5) ?
O4 C3 O3 . . 122.8(5) ?
O4 C3 C2 . . 118.4(5) ?
O3 C3 C2 . . 118.7(5) ?
C2 C4 H4A . . 109.5 ?
C2 C4 H4B . . 109.5 ?
H4A C4 H4B . . 109.5 ?
C2 C4 H4C . . 109.5 ?
H4A C4 H4C . . 109.5 ?
H4B C4 H4C . . 109.5 ?
C2 C5 H5A . . 109.5 ?
C2 C5 H5B . . 109.5 ?
H5A C5 H5B . . 109.5 ?
C2 C5 H5C . . 109.5 ?
H5A C5 H5C . . 109.5 ?
H5B C5 H5C . . 109.5 ?
O6 C6 O5 . . 119.5(5) ?
O6 C6 C7 . . 121.4(5) ?
O5 C6 C7 . . 118.8(5) ?
O6 C6 La1 . . 61.4(3) ?
O5 C6 La1 . . 59.2(3) ?
C7 C6 La1 . . 164.5(4) ?
C8 C7 C6 . . 112.8(4) y
C8 C7 C9 . . 107.3(4) ?
C6 C7 C9 . . 105.5(4) ?
C8 C7 C10 . . 111.6(5) ?
C6 C7 C10 . . 109.3(4) ?
C9 C7 C10 . . 110.1(4) ?
O8 C8 O7 . . 119.6(5) ?
O8 C8 C7 . . 121.0(4) ?
O7 C8 C7 . . 119.4(5) ?
O8 C8 La2 . 3_676 57.3(3) ?
O7 C8 La2 . 3_676 62.3(3) ?
C7 C8 La2 . 3_676 177.5(4) ?
C7 C9 H9A . . 109.5 ?
C7 C9 H9B . . 109.5 ?
H9A C9 H9B . . 109.5 ?
C7 C9 H9C . . 109.5 ?
H9A C9 H9C . . 109.5 ?
H9B C9 H9C . . 109.5 ?
C7 C10 H10A . . 109.5 ?
C7 C10 H10B . . 109.5 ?
H10A C10 H10B . . 109.5 ?
C7 C10 H10C . . 109.5 ?
H10A C10 H10C . . 109.5 ?
H10B C10 H10C . . 109.5 ?
O10 C11 O9 . . 121.2(5) ?
O10 C11 C12 . . 119.5(5) ?
O9 C11 C12 . . 119.2(5) ?
O10 C11 La2 . . 65.3(3) ?
O9 C11 La2 . . 57.1(3) ?
C12 C11 La2 . . 168.1(4) ?
C13 C12 C11 . . 105.7(4) y
C13 C12 C14 . . 109.2(4) ?
C11 C12 C14 . . 107.1(5) ?
C13 C12 C15 . . 110.7(5) ?
C11 C12 C15 . . 112.8(4) ?
C14 C12 C15 . . 111.0(5) ?
O11 C13 O12 . . 120.4(5) ?
O11 C13 C12 . . 120.7(5) ?
O12 C13 C12 . . 118.9(5) ?
O11 C13 La1 . 3_776 61.3(3) ?
O12 C13 La1 . 3_776 61.5(3) ?
C12 C13 La1 . 3_776 164.5(3) ?
C12 C14 H14D . . 109.5 ?
C12 C14 H14E . . 109.5 ?
H14D C14 H14E . . 109.5 ?
C12 C14 H14C . . 109.5 ?
H14D C14 H14C . . 109.5 ?
H14E C14 H14C . . 109.5 ?
C12 C15 H15D . . 109.5 ?
C12 C15 H15E . . 109.5 ?
H15D C15 H15E . . 109.5 ?
C12 C15 H15C . . 109.5 ?
H15D C15 H15C . . 109.5 ?
H15E C15 H15C . . 109.5 ?
La1 O13 H13A . . 111.4 ?
La1 O13 H13B . . 109.3 ?
H13A O13 H13B . . 109.4 ?
La1 O14 H14A . . 109.6 ?
La1 O14 H14B . . 109.8 ?
H14A O14 H14B . . 109.7 ?
La2 O15 H15A . . 109.5 ?
La2 O15 H15B . . 130.0 ?
H15A O15 H15B . . 113.3 ?
La2 O16 H16A . . 117.7 ?
La2 O16 H16B . . 119.2 ?
H16A O16 H16B . . 116.3 ?
H17A O17 H17B . . 112.6 ?

loop_
_geom_bond_atom_site_label_1
_geom_bond_atom_site_label_2
_geom_bond_site_symmetry_2
_geom_bond_distance
_geom_bond_publ_flag
La1 O3 . 2.421(4) y
La1 O1 . 2.490(4) y
La1 O13 . 2.550(4) y
La1 O5 . 2.594(4) y
La1 O1 3_777 2.604(4) y
La1 O11 3_776 2.620(4) y
La1 O12 3_776 2.623(4) y
La1 O14 . 2.625(4) y
La1 O6 . 2.645(4) y
La1 O2 3_777 2.747(4) y
La2 O15 . 2.466(4) y
La2 O16 . 2.498(4) y
La2 O7 . 2.544(4) y
La2 O9 . 2.574(4) y
La2 O5 . 2.590(3) y
La2 O10 3_776 2.599(4) y
La2 O8 3_676 2.604(4) y
La2 O12 3_776 2.617(4) y
La2 O7 3_676 2.712(4) y
La2 O10 . 2.756(4) y
O1 C1 . 1.264(6) ?
O2 C1 . 1.254(7) ?
O3 C3 . 1.260(6) y
O4 C3 . 1.222(6) y
O5 C6 . 1.273(6) ?
O6 C6 . 1.251(7) y
O7 C8 . 1.273(6) y
O8 C8 . 1.260(7) ?
O9 C11 . 1.269(6) ?
O10 C11 . 1.250(7) ?
O11 C13 . 1.253(7) ?
O12 C13 . 1.264(6) ?
C1 C2 . 1.513(8) ?
C2 C4 . 1.520(8) ?
C2 C5 . 1.551(8) ?
C2 C3 . 1.552(8) ?
C4 H4A . 0.9600 ?
C4 H4B . 0.9600 ?
C4 H4C . 0.9600 ?
C5 H5A . 0.9600 ?
C5 H5B . 0.9600 ?
C5 H5C . 0.9600 ?
C6 C7 . 1.523(8) ?
C7 C8 . 1.515(8) ?
C7 C9 . 1.532(7) ?
C7 C10 . 1.538(7) ?
C9 H9A . 0.9600 ?
C9 H9B . 0.9600 ?
C9 H9C . 0.9600 ?
C10 H10A . 0.9600 ?
C10 H10B . 0.9600 ?
C10 H10C . 0.9600 ?
C11 C12 . 1.522(7) ?
C12 C13 . 1.517(7) ?
C12 C14 . 1.528(7) ?
C12 C15 . 1.535(8) ?
C14 H14D . 0.9600 ?
C14 H14E . 0.9600 ?
C14 H14C . 0.9600 ?
C15 H15D . 0.9600 ?
C15 H15E . 0.9600 ?
C15 H15C . 0.9600 ?
O13 H13A . 0.8500 ?
O13 H13B . 0.8497 ?
O14 H14A . 0.8499 ?
O14 H14B . 0.8523 ?
O15 H15A . 0.8509 ?
O15 H15B . 0.8472 ?
O16 H16A . 0.8480 ?
O16 H16B . 0.8469 ?
O17 H17A . 0.8510 ?
O17 H17B . 0.8516 ?

loop_
_geom_hbond_atom_site_label_D
_geom_hbond_atom_site_label_H
_geom_hbond_atom_site_label_A
_geom_hbond_site_symmetry_A
_geom_hbond_distance_DH
_geom_hbond_distance_HA
_geom_hbond_distance_DA
_geom_hbond_angle_DHA
O17 H17B O4 . 0.85 1.84 2.681(5) 171
O17 H17A O2 4_575 0.85 2.06 2.810(6) 146
O16 H16B O17 2_656 0.85 1.98 2.819(5) 169
O16 H16A O9 3_676 0.85 1.99 2.773(5) 153
O15 H15B O8 1_655 0.85 2.00 2.777(5) 151
O15 H15A O3 . 0.85 1.90 2.709(5) 160
O14 H14B O11 1_556 0.85 1.82 2.667(6) 176
O14 H14A O6 3_677 0.85 2.01 2.754(5) 145
O13 H13B O14 3_677 0.85 1.99 2.828(5) 168
O13 H13A O17 2_656 0.85 1.91 2.707(5) 155

loop_
_geom_torsion_atom_site_label_1
_geom_torsion_atom_site_label_2
_geom_torsion_atom_site_label_3
_geom_torsion_atom_site_label_4
_geom_torsion_site_symmetry_1
_geom_torsion_site_symmetry_2
_geom_torsion_site_symmetry_3
_geom_torsion_site_symmetry_4
_geom_torsion
_geom_torsion_publ_flag
O3 La1 O1 C1 . . . . -34.1(5) ?
O13 La1 O1 C1 . . . . 106.4(5) ?
O5 La1 O1 C1 . . . . -27.4(6) ?
O1 La1 O1 C1 3_777 . . . 163.8(6) ?
O11 La1 O1 C1 3_776 . . . -122.7(5) ?
O12 La1 O1 C1 3_776 . . . -109.3(5) ?
O14 La1 O1 C1 . . . . 83.9(5) ?
O6 La1 O1 C1 . . . . 24.7(5) ?
O2 La1 O1 C1 3_777 . . . 176.1(5) ?
C13 La1 O1 C1 3_776 . . . -120.8(5) ?
C6 La1 O1 C1 . . . . 0.9(5) ?
O3 La1 O1 La1 . . . 3_777 162.13(19) ?
O13 La1 O1 La1 . . . 3_777 -57.3(2) ?
O5 La1 O1 La1 . . . 3_777 168.78(12) ?
O1 La1 O1 La1 3_777 . . 3_777 0.0 ?
O11 La1 O1 La1 3_776 . . 3_777 73.53(15) ?
O12 La1 O1 La1 3_776 . . 3_777 86.86(18) ?
O14 La1 O1 La1 . . . 3_777 -79.88(16) ?
O6 La1 O1 La1 . . . 3_777 -139.11(13) ?
O2 La1 O1 La1 3_777 . . 3_777 12.33(18) ?
C13 La1 O1 La1 3_776 . . 3_777 75.45(17) ?
C6 La1 O1 La1 . . . 3_777 -162.91(14) ?
O1 La1 O3 C3 . . . . 11.7(6) ?
O13 La1 O3 C3 . . . . -120.4(6) ?
O5 La1 O3 C3 . . . . -163.2(6) ?
O1 La1 O3 C3 3_777 . . . 30.5(6) ?
O11 La1 O3 C3 3_776 . . . 92.7(6) ?
O12 La1 O3 C3 3_776 . . . 141.0(6) ?
O14 La1 O3 C3 . . . . -48.4(6) ?
O6 La1 O3 C3 . . . . -111.1(6) ?
O2 La1 O3 C3 3_777 . . . 92.7(6) ?
C13 La1 O3 C3 3_776 . . . 116.0(6) ?
C6 La1 O3 C3 . . . . -136.5(6) ?
O15 La2 O5 C6 . . . . -91.8(6) ?
O16 La2 O5 C6 . . . . 111.1(6) ?
O7 La2 O5 C6 . . . . 20.5(5) ?
O9 La2 O5 C6 . . . . -22.4(6) ?
O10 La2 O5 C6 3_776 . . . -155.1(5) ?
O8 La2 O5 C6 3_676 . . . 93.3(6) ?
O12 La2 O5 C6 3_776 . . . -176.5(6) ?
O7 La2 O5 C6 3_676 . . . 55.6(6) ?
O10 La2 O5 C6 . . . . -78.8(6) ?
C11 La2 O5 C6 . . . . -45.1(6) ?
C8 La2 O5 C6 3_676 . . . 66.2(6) ?
O15 La2 O5 La1 . . . . 66.83(16) ?
O16 La2 O5 La1 . . . . -90.24(16) ?
O7 La2 O5 La1 . . . . 179.14(19) ?
O9 La2 O5 La1 . . . . 136.22(14) ?
O10 La2 O5 La1 3_776 . . . 3.5(2) ?
O8 La2 O5 La1 3_676 . . . -108.0(3) ?
O12 La2 O5 La1 3_776 . . . -17.84(13) ?
O7 La2 O5 La1 3_676 . . . -145.76(14) ?
O10 La2 O5 La1 . . . . 79.8(2) ?
C11 La2 O5 La1 . . . . 113.54(19) ?
C8 La2 O5 La1 3_676 . . . -135.14(17) ?
O3 La1 O5 C6 . . . . 77.7(3) ?
O1 La1 O5 C6 . . . . 71.3(3) ?
O13 La1 O5 C6 . . . . -77.5(3) ?
O1 La1 O5 C6 3_777 . . . -142.6(4) ?
O11 La1 O5 C6 3_776 . . . 157.3(3) ?
O12 La1 O5 C6 3_776 . . . -174.8(3) ?
O14 La1 O5 C6 . . . . -19.4(3) ?
O6 La1 O5 C6 . . . . -6.7(3) ?
O2 La1 O5 C6 3_777 . . . -133.6(3) ?
C13 La1 O5 C6 3_776 . . . 173.7(3) ?
O3 La1 O5 La2 . . . . -89.64(16) ?
O1 La1 O5 La2 . . . . -96.09(18) ?
O13 La1 O5 La2 . . . . 115.12(17) ?
O1 La1 O5 La2 3_777 . . . 50.1(4) ?
O11 La1 O5 La2 3_776 . . . -10.04(17) ?
O12 La1 O5 La2 3_776 . . . 17.83(13) ?
O14 La1 O5 La2 . . . . 173.27(12) ?
O6 La1 O5 La2 . . . . -174.1(2) ?
O2 La1 O5 La2 3_777 . . . 59.06(18) ?
C13 La1 O5 La2 3_776 . . . 6.36(16) ?
C6 La1 O5 La2 . . . . -167.4(4) ?
O3 La1 O6 C6 . . . . -70.7(3) ?
O1 La1 O6 C6 . . . . -125.2(3) ?
O13 La1 O6 C6 . . . . 103.3(3) ?
O5 La1 O6 C6 . . . . 6.8(3) ?
O1 La1 O6 C6 3_777 . . . 166.6(3) ?
O11 La1 O6 C6 3_776 . . . -23.0(4) ?
O12 La1 O6 C6 3_776 . . . 17.7(3) ?
O14 La1 O6 C6 . . . . 175.0(3) ?
O2 La1 O6 C6 3_777 . . . 93.7(3) ?
C13 La1 O6 C6 3_776 . . . 7.5(4) ?
O15 La2 O7 C8 . . . . 57.6(5) ?
O16 La2 O7 C8 . . . . -82.5(5) ?
O9 La2 O7 C8 . . . . 132.8(5) ?
O5 La2 O7 C8 . . . . -5.6(5) ?
O8 La2 O7 C8 3_676 . . . -161.4(5) ?
O12 La2 O7 C8 3_776 . . . -22.9(6) ?
O7 La2 O7 C8 3_676 . . . -148.2(6) ?
O10 La2 O7 C8 . . . . 125.6(5) ?
C11 La2 O7 C8 . . . . 131.9(5) ?
C8 La2 O7 C8 3_676 . . . -155.9(5) ?
O15 La2 O7 La2 . . . 3_676 -154.19(15) ?
O16 La2 O7 La2 . . . 3_676 65.73(16) ?
O9 La2 O7 La2 . . . 3_676 -78.97(16) ?
O5 La2 O7 La2 . . . 3_676 142.61(19) ?
O8 La2 O7 La2 3_676 . . 3_676 -13.16(18) ?
O12 La2 O7 La2 3_776 . . 3_676 125.39(15) ?
O7 La2 O7 La2 3_676 . . 3_676 0.0 ?
O10 La2 O7 La2 . . . 3_676 -86.15(17) ?
C11 La2 O7 La2 . . . 3_676 -79.83(17) ?
C8 La2 O7 La2 3_676 . . 3_676 -7.70(15) ?
O15 La2 O9 C11 . . . . -72.3(3) ?
O16 La2 O9 C11 . . . . 127.6(3) ?
O7 La2 O9 C11 . . . . -177.9(4) ?
O5 La2 O9 C11 . . . . -136.3(3) ?
O10 La2 O9 C11 3_776 . . . 3.2(3) ?
O8 La2 O9 C11 3_676 . . . 66.1(3) ?
O12 La2 O9 C11 3_776 . . . -61.7(4) ?
O7 La2 O9 C11 3_676 . . . 116.7(3) ?
O10 La2 O9 C11 . . . . -6.6(3) ?
C8 La2 O9 C11 3_676 . . . 90.6(3) ?
O15 La2 O10 C11 . . . . 106.2(3) ?
O16 La2 O10 C11 . . . . -105.2(3) ?
O7 La2 O10 C11 . . . . 15.5(3) ?
O9 La2 O10 C11 . . . . 6.7(3) ?
O5 La2 O10 C11 . . . . 92.7(3) ?
O10 La2 O10 C11 3_776 . . . -162.3(4) ?
O8 La2 O10 C11 3_676 . . . -83.8(3) ?
O12 La2 O10 C11 3_776 . . . 165.6(3) ?
O7 La2 O10 C11 3_676 . . . -45.8(3) ?
C8 La2 O10 C11 3_676 . . . -63.9(3) ?
O15 La2 O10 La2 . . . 3_776 -91.55(18) ?
O16 La2 O10 La2 . . . 3_776 57.0(3) ?
O7 La2 O10 La2 . . . 3_776 177.76(14) ?
O9 La2 O10 La2 . . . 3_776 168.9(2) ?
O5 La2 O10 La2 . . . 3_776 -105.03(18) ?
O10 La2 O10 La2 3_776 . . 3_776 0.0 ?
O8 La2 O10 La2 3_676 . . 3_776 78.43(17) ?
O12 La2 O10 La2 3_776 . . 3_776 -32.1(2) ?
O7 La2 O10 La2 3_676 . . 3_776 116.46(16) ?
C11 La2 O10 La2 . . . 3_776 162.3(4) ?
C8 La2 O10 La2 3_676 . . 3_776 98.38(18) ?
La1 O2 C1 O1 3_777 . . . -9.7(5) ?
La1 O2 C1 C2 3_777 . . . 172.5(4) ?
La1 O1 C1 O2 . . . . -155.3(4) ?
La1 O1 C1 O2 3_777 . . . 10.4(5) ?
La1 O1 C1 C2 . . . . 22.5(8) ?
La1 O1 C1 C2 3_777 . . . -171.8(4) ?
La1 O1 C1 La1 . . . 3_777 -165.7(5) ?
O2 C1 C2 C4 . . . . -35.9(6) ?
O1 C1 C2 C4 . . . . 146.4(5) ?
O2 C1 C2 C5 . . . . 83.8(6) ?
O1 C1 C2 C5 . . . . -93.9(6) ?
O2 C1 C2 C3 . . . . -159.7(5) ?
O1 C1 C2 C3 . . . . 22.6(7) ?
La1 O3 C3 O4 . . . . -166.3(4) ?
La1 O3 C3 C2 . . . . 16.6(9) ?
C1 C2 C3 O4 . . . . 143.4(5) ?
C4 C2 C3 O4 . . . . 20.9(7) ?
C5 C2 C3 O4 . . . . -98.9(6) ?
C1 C2 C3 O3 . . . . -39.4(7) ?
C4 C2 C3 O3 . . . . -161.9(5) ?
C5 C2 C3 O3 . . . . 78.3(6) ?
La1 O6 C6 O5 . . . . -12.2(5) ?
La1 O6 C6 C7 . . . . 162.4(4) ?
La2 O5 C6 O6 . . . . 173.7(3) ?
La1 O5 C6 O6 . . . . 12.4(5) ?
La2 O5 C6 C7 . . . . -1.0(8) ?
La1 O5 C6 C7 . . . . -162.3(4) ?
La2 O5 C6 La1 . . . . 161.3(6) ?
O3 La1 C6 O6 . . . . 100.3(3) ?
O1 La1 C6 O6 . . . . 65.6(3) ?
O13 La1 C6 O6 . . . . -69.7(3) ?
O5 La1 C6 O6 . . . . -167.7(5) ?
O1 La1 C6 O6 3_777 . . . -33.2(7) ?
O11 La1 C6 O6 3_776 . . . 165.2(3) ?
O12 La1 C6 O6 3_776 . . . -163.2(3) ?
O14 La1 C6 O6 . . . . -4.7(3) ?
O2 La1 C6 O6 3_777 . . . -108.4(3) ?
C13 La1 C6 O6 3_776 . . . -174.2(3) ?
O3 La1 C6 O5 . . . . -92.0(3) ?
O1 La1 C6 O5 . . . . -126.7(3) ?
O13 La1 C6 O5 . . . . 97.9(3) ?
O1 La1 C6 O5 3_777 . . . 134.5(4) ?
O11 La1 C6 O5 3_776 . . . -27.1(3) ?
O12 La1 C6 O5 3_776 . . . 4.5(3) ?
O14 La1 C6 O5 . . . . 163.0(3) ?
O6 La1 C6 O5 . . . . 167.7(5) ?
O2 La1 C6 O5 3_777 . . . 59.2(3) ?
C13 La1 C6 O5 3_776 . . . -6.5(3) ?
O3 La1 C6 C7 . . . . -4.6(13) ?
O1 La1 C6 C7 . . . . -39.3(14) ?
O13 La1 C6 C7 . . . . -174.7(13) ?
O5 La1 C6 C7 . . . . 87.4(13) ?
O1 La1 C6 C7 3_777 . . . -138.1(12) ?
O11 La1 C6 C7 3_776 . . . 60.3(14) ?
O12 La1 C6 C7 3_776 . . . 91.9(13) ?
O14 La1 C6 C7 . . . . -109.6(13) ?
O6 La1 C6 C7 . . . . -104.9(14) ?
O2 La1 C6 C7 3_777 . . . 146.6(13) ?
C13 La1 C6 C7 3_776 . . . 80.9(13) ?
O6 C6 C7 C8 . . . . 146.1(5) ?
O5 C6 C7 C8 . . . . -39.3(7) ?
La1 C6 C7 C8 . . . . -117.8(12) ?
O6 C6 C7 C9 . . . . -97.1(6) ?
O5 C6 C7 C9 . . . . 77.5(6) ?
La1 C6 C7 C9 . . . . -1.0(15) ?
O6 C6 C7 C10 . . . . 21.3(7) ?
O5 C6 C7 C10 . . . . -164.1(5) ?
La1 C6 C7 C10 . . . . 117.3(12) ?
La2 O8 C8 O7 3_676 . . . -3.4(5) ?
La2 O8 C8 C7 3_676 . . . 177.8(4) ?
La2 O7 C8 O8 . . . . 156.0(4) ?
La2 O7 C8 O8 3_676 . . . 3.2(5) ?
La2 O7 C8 C7 . . . . -25.2(8) ?
La2 O7 C8 C7 3_676 . . . -178.0(4) ?
La2 O7 C8 La2 . . . 3_676 152.8(5) ?
C6 C7 C8 O8 . . . . -130.1(5) ?
C9 C7 C8 O8 . . . . 114.1(5) ?
C10 C7 C8 O8 . . . . -6.6(7) ?
C6 C7 C8 O7 . . . . 51.1(6) ?
C9 C7 C8 O7 . . . . -64.7(6) ?
C10 C7 C8 O7 . . . . 174.6(4) ?
La2 O10 C11 O9 3_776 . . . -165.6(4) ?
La2 O10 C11 O9 . . . . -11.9(5) ?
La2 O10 C11 C12 3_776 . . . 14.1(9) ?
La2 O10 C11 C12 . . . . 167.8(4) ?
La2 O10 C11 La2 3_776 . . . -153.7(6) ?
La2 O9 C11 O10 . . . . 12.9(5) ?
La2 O9 C11 C12 . . . . -166.8(4) ?
O15 La2 C11 O10 . . . . -65.4(3) ?
O16 La2 C11 O10 . . . . 112.2(3) ?
O7 La2 C11 O10 . . . . -166.0(3) ?
O9 La2 C11 O10 . . . . -167.9(5) ?
O5 La2 C11 O10 . . . . -111.2(3) ?
O10 La2 C11 O10 3_776 . . . 15.2(3) ?
O8 La2 C11 O10 3_676 . . . 86.0(3) ?
O12 La2 C11 O10 3_776 . . . -20.0(4) ?
O7 La2 C11 O10 3_676 . . . 134.3(3) ?
C8 La2 C11 O10 3_676 . . . 111.0(3) ?
O15 La2 C11 O9 . . . . 102.5(3) ?
O16 La2 C11 O9 . . . . -79.9(4) ?
O7 La2 C11 O9 . . . . 1.9(3) ?
O5 La2 C11 O9 . . . . 56.7(4) ?
O10 La2 C11 O9 3_776 . . . -176.9(3) ?
O8 La2 C11 O9 3_676 . . . -106.2(3) ?
O12 La2 C11 O9 3_776 . . . 147.9(3) ?
O7 La2 C11 O9 3_676 . . . -57.8(3) ?
O10 La2 C11 O9 . . . . 167.9(5) ?
C8 La2 C11 O9 3_676 . . . -81.1(3) ?
O15 La2 C11 C12 . . . . 177.8(17) ?
O16 La2 C11 C12 . . . . -4.6(18) ?
O7 La2 C11 C12 . . . . 77.3(17) ?
O9 La2 C11 C12 . . . . 75.3(17) ?
O5 La2 C11 C12 . . . . 132.0(17) ?
O10 La2 C11 C12 3_776 . . . -101.6(17) ?
O8 La2 C11 C12 3_676 . . . -30.8(17) ?
O12 La2 C11 C12 3_776 . . . -136.8(17) ?
O7 La2 C11 C12 3_676 . . . 17.5(17) ?
O10 La2 C11 C12 . . . . -116.8(18) ?
C8 La2 C11 C12 3_676 . . . -5.8(17) ?
O10 C11 C12 C13 . . . . -43.9(6) ?
O9 C11 C12 C13 . . . . 135.8(5) ?
La2 C11 C12 C13 . . . . 67.3(18) ?
O10 C11 C12 C14 . . . . 72.5(6) ?
O9 C11 C12 C14 . . . . -107.8(5) ?
La2 C11 C12 C14 . . . . -176.3(15) ?
O10 C11 C12 C15 . . . . -165.1(5) ?
O9 C11 C12 C15 . . . . 14.6(7) ?
La2 C11 C12 C15 . . . . -53.9(19) ?
La1 O11 C13 O12 3_776 . . . 17.7(5) ?
La1 O11 C13 C12 3_776 . . . -162.3(4) ?
La2 O12 C13 O11 3_776 . . . 109.9(5) ?
La1 O12 C13 O11 3_776 . . . -17.7(5) ?
La2 O12 C13 C12 3_776 . . . -70.0(5) ?
La1 O12 C13 C12 3_776 . . . 162.4(4) ?
La2 O12 C13 La1 3_776 . . 3_776 127.6(3) ?
C11 C12 C13 O11 . . . . -104.2(6) ?
C14 C12 C13 O11 . . . . 140.9(5) ?
C15 C12 C13 O11 . . . . 18.4(7) ?
C11 C12 C13 O12 . . . . 75.8(6) ?
C14 C12 C13 O12 . . . . -39.2(6) ?
C15 C12 C13 O12 . . . . -161.7(5) ?
C11 C12 C13 La1 . . . 3_776 162.9(13) ?
C14 C12 C13 La1 . . . 3_776 47.9(16) ?
C15 C12 C13 La1 . . . 3_776 -74.6(15) ?
